data_7117382
loop_
_publ_author_name
'Liam D. Curless'
'Ewan R. Clark'
'Jessica Cid'
'Alessandro Del Grosso'
'Michael J. Ingleson'

_publ_section_title
;
 Complete reductive cleavage of CO facilitated by highly electrophilic
 borocations
;
_journal_name_full Chem.Commun.
_journal_page_first 10903
_journal_paper_doi 10.1039/C5cc03504J
_journal_volume 51
_journal_year 2015
_chemical_formula_moiety 'C24 B F20, C12 H32 B N2'
_chemical_formula_sum 'C36 H32 B2 F20 N2'
_chemical_formula_weight 894.25
_chemical_name_systematic
;
 ?
;
_space_group_crystal_system triclinic
_space_group_IT_number 2
_space_group_name_Hall '-P 1'
_space_group_name_H-M_alt 'P -1'
_symmetry_space_group_name_Hall '-P 1'
_symmetry_space_group_name_H-M 'P -1'
_atom_sites_solution_hydrogens mixed
_atom_sites_solution_primary iterative
_audit_creation_date 2015-01-08
_audit_creation_method
;
Olex2 1.2
(compiled 2014.11.28 svn.r3106 for OlexSys, GUI svn.r4957)
;
_audit_update_record
;
2015-04-09 deposited with the CCDC.
2015-06-01 downloaded from the CCDC.
;
_cell_angle_alpha 82.373(4)
_cell_angle_beta 83.288(4)
_cell_angle_gamma 81.661(4)
_cell_formula_units_Z 2
_cell_length_a 8.7661(5)
_cell_length_b 13.7257(7)
_cell_length_c 15.8543(8)
_cell_measurement_reflns_used 3803
_cell_measurement_temperature 150
_cell_measurement_theta_max 26.2120
_cell_measurement_theta_min 3.7500
_cell_volume 1861.44(17)
_computing_cell_refinement
;
CrysAlisPro, Agilent Technologies,
Version 1.171.37.33 (release 27-03-2014 CrysAlis171 .NET)
(compiled Mar 27 2014,17:12:48)
;
_computing_data_collection
;
CrysAlisPro, Agilent Technologies,
Version 1.171.37.33 (release 27-03-2014 CrysAlis171 .NET)
(compiled Mar 27 2014,17:12:48)
;
_computing_data_reduction
;
CrysAlisPro, Agilent Technologies,
Version 1.171.37.33 (release 27-03-2014 CrysAlis171 .NET)
(compiled Mar 27 2014,17:12:48)
;
_computing_molecular_graphics 'Olex2 (Dolomanov et al., 2009)'
_computing_publication_material 'Olex2 (Dolomanov et al., 2009)'
_computing_structure_refinement
;
SHELXL, G.M. Sheldrick, Acta Cryst.
(2008). A64, 112-122
;
_computing_structure_solution
;
olex2.solve (L.J. Bourhis, O.V. Dolomanov, R.J. Gildea, J.A.K. Howard,
H. Puschmann, in preparation, 2011)
;
_diffrn_ambient_environment N~2~
_diffrn_ambient_temperature 150.0
_diffrn_detector 'CCD plate'
_diffrn_detector_area_resol_mean 8.0714
_diffrn_detector_type Eos
_diffrn_measured_fraction_theta_full 0.9974
_diffrn_measured_fraction_theta_max 0.8534
_diffrn_measurement_details
;
  1 omega   32.00   90.00   1.0000    3.1750
omega____ theta____ kappa____ phi______ frames
    -       21.6485   57.0000  -60.0000 58

  2 omega    0.00   59.00   1.0000    3.1750
omega____ theta____ kappa____ phi______ frames
    -       21.6485   57.0000   30.0000 59

  3 omega   -2.00   89.00   1.0000    3.1750
omega____ theta____ kappa____ phi______ frames
    -       21.6485   57.0000 -150.0000 91

  4 omega   34.00   64.00   1.0000    3.1750
omega____ theta____ kappa____ phi______ frames
    -       21.6485  -99.0000   60.0000 30

  5 omega   17.00   66.00   1.0000    3.1750
omega____ theta____ kappa____ phi______ frames
    -       21.6485  -99.0000 -120.0000 49

  6 omega  -49.00   45.00   1.0000    3.1750
omega____ theta____ kappa____ phi______ frames
    -       21.6485  -57.0000   60.0000 94

  7 omega  -47.00  -19.00   1.0000    3.1750
omega____ theta____ kappa____ phi______ frames
    -       21.6485  -57.0000  150.0000 28
;
_diffrn_measurement_device 'four-circle diffractometer'
_diffrn_measurement_device_type 'SuperNova, Single source at offset, Eos'
_diffrn_measurement_method '\w scans'
_diffrn_orient_matrix_UB_11 -0.0246115000
_diffrn_orient_matrix_UB_12 0.0465068000
_diffrn_orient_matrix_UB_13 -0.0229441000
_diffrn_orient_matrix_UB_21 -0.0360824000
_diffrn_orient_matrix_UB_22 0.0174326000
_diffrn_orient_matrix_UB_23 0.0385805000
_diffrn_orient_matrix_UB_31 0.0696204000
_diffrn_orient_matrix_UB_32 0.0173060000
_diffrn_orient_matrix_UB_33 0.0065530000
_diffrn_radiation_monochromator mirror
_diffrn_radiation_probe x-ray
_diffrn_radiation_type 'Mo K\a'
_diffrn_radiation_wavelength 0.71073
_diffrn_reflns_av_R_equivalents 0.0323
_diffrn_reflns_av_unetI/netI 0.0747
_diffrn_reflns_laue_measured_fraction_full 0.997
_diffrn_reflns_laue_measured_fraction_max 0.853
_diffrn_reflns_limit_h_max 11
_diffrn_reflns_limit_h_min -11
_diffrn_reflns_limit_k_max 18
_diffrn_reflns_limit_k_min -17
_diffrn_reflns_limit_l_max 21
_diffrn_reflns_limit_l_min -21
_diffrn_reflns_number 14253
_diffrn_reflns_point_group_measured_fraction_full 0.997
_diffrn_reflns_point_group_measured_fraction_max 0.853
_diffrn_reflns_theta_full 25.242
_diffrn_reflns_theta_max 28.898
_diffrn_reflns_theta_min 3.337
_diffrn_source 'SuperNova (Mo) X-ray Source'
_exptl_absorpt_coefficient_mu 0.163
_exptl_absorpt_correction_T_max 1.00000
_exptl_absorpt_correction_T_min 0.82354
_exptl_absorpt_correction_type multi-scan
_exptl_absorpt_process_details
;
CrysAlisPro, Agilent Technologies,
Version 1.171.37.33 (release 27-03-2014 CrysAlis171 .NET)
(compiled Mar 27 2014,17:12:48)
Empirical absorption correction using spherical harmonics,
 implemented in SCALE3 ABSPACK scaling algorithm.
;
_exptl_crystal_colour 'clear light colourless'
_exptl_crystal_colour_lustre clear
_exptl_crystal_colour_modifier light
_exptl_crystal_colour_primary colourless
_exptl_crystal_density_diffrn 1.595
_exptl_crystal_description irregular
_exptl_crystal_F_000 904
_exptl_crystal_size_max 0.4
_exptl_crystal_size_mid 0.2
_exptl_crystal_size_min 0.05
_refine_diff_density_max 0.271
_refine_diff_density_min -0.249
_refine_diff_density_rms 0.060
_refine_ls_extinction_coef .
_refine_ls_extinction_method none
_refine_ls_goodness_of_fit_ref 1.046
_refine_ls_hydrogen_treatment mixed
_refine_ls_matrix_type full
_refine_ls_number_parameters 555
_refine_ls_number_reflns 8377
_refine_ls_number_restraints 0
_refine_ls_restrained_S_all 1.046
_refine_ls_R_factor_all 0.0938
_refine_ls_R_factor_gt 0.0581
_refine_ls_shift/su_max 0.001
_refine_ls_shift/su_mean 0.000
_refine_ls_structure_factor_coef Fsqd
_refine_ls_weighting_details 'w=1/[\s^2^(Fo^2^)+(0.0235P)^2^+0.7581P] where P=(Fo^2^+2Fc^2^)/3'
_refine_ls_weighting_scheme calc
_refine_ls_wR_factor_gt 0.0951
_refine_ls_wR_factor_ref 0.1126
_reflns_Friedel_coverage 0.000
_reflns_friedel_fraction_full .
_reflns_friedel_fraction_max .
_reflns_number_gt 5505
_reflns_number_total 8377
_reflns_threshold_expression 'I > 2\s(I)'
_cod_data_source_file c5cc03504j2.cif
_cod_data_source_block amji226
_cod_database_code 7117382
_shelxl_version_number 2014-3
_chemical_oxdiff_formula C18H22B1F20N1
_shelx_space_group_comment
;
The symmetry employed for this shelxl refinement is uniquely defined
by the following loop, which should always be used as a source of
symmetry information in preference to the above space-group names.
They are only intended as comments.
;
_reflns_odcompleteness_completeness 99.74
_reflns_odcompleteness_iscentric 1
_reflns_odcompleteness_theta 26.32
_olex2_refinement_description
;
1. Others
 Fixed Uiso: H3A(0.037) H3B(0.037) H5A(0.033) H5B(0.033) H2A(0.047) H2B(0.047)
 H2C(0.047) H7A(0.029) H7B(0.029) H8A(0.047) H8B(0.047) H8C(0.047) H11A(0.031)
 H11B(0.031) H1A(0.031) H1B(0.031) H9A(0.028) H9B(0.028) H4A(0.056) H4B(0.056)
 H4C(0.056) H10A(0.043) H10B(0.043) H10C(0.043) H6A(0.058) H6B(0.058)
 H6C(0.058) H12A(0.048) H12B(0.048) H12C(0.048)
 Fixed X: H3A(0.6474) H3B(0.683) H5A(0.5542) H5B(0.4771) H2A(0.4221)
 H2B(0.4386) H2C(0.273) H7A(0.115) H7B(0.0499) H8A(0.135) H8B(0.015)
 H8C(0.1967) H11A(0.1692) H11B(0.2587) H1A(0.2853) H1B(0.2683) H9A(0.4129)
 H9B(0.3204) H4A(0.4968) H4B(0.4672) H4C(0.6322) H10A(0.1835) H10B(0.0875)
 H10C(0.2137) H6A(0.7342) H6B(0.7103) H6C(0.786) H12A(0.3978) H12B(0.4967)
 H12C(0.3807)
 Fixed Y: H3A(0.243) H3B(0.1609) H5A(0.3896) H5B(0.3721) H2A(0.4103)
 H2B(0.3108) H2C(0.3763) H7A(0.2498) H7B(0.1988) H8A(0.0409) H8B(0.1048)
 H8C(0.093) H11A(0.2985) H11B(0.3476) H1A(0.2382) H1B(0.3374) H9A(0.1115)
 H9B(0.0461) H4A(0.0692) H4B(0.1506) H4C(0.0838) H10A(0.167) H10B(0.1049)
 H10C(0.0484) H6A(0.3751) H6B(0.2608) H6C(0.3004) H12A(0.2591) H12B(0.2961)
 H12C(0.3744)
 Fixed Z: H3A(0.3937) H3B(0.3292) H5A(0.3005) H5B(0.2183) H2A(0.4112)
 H2B(0.4765) H2C(0.4695) H7A(0.2877) H7B(0.217) H8A(0.2875) H8B(0.3495)
 H8C(0.3591) H11A(0.116) H11B(0.1781) H1A(0.3959) H1B(0.3309) H9A(0.1097)
 H9B(0.1835) H4A(0.4129) H4B(0.4786) H4C(0.4678) H10A(0.0443) H10B(0.1195)
 H10C(0.0553) H6A(0.1745) H6B(0.1818) H6C(0.2556) H12A(0.0305) H12B(0.0959)
 H12C(0.042)
;
_olex2_submission_special_instructions 'No special instructions were received'

loop_
_space_group_symop_operation_xyz
'x, y, z'
'-x, -y, -z'

loop_
_atom_site_label
_atom_site_type_symbol
_atom_site_fract_x
_atom_site_fract_y
_atom_site_fract_z
_atom_site_U_iso_or_equiv
_atom_site_adp_type
_atom_site_occupancy
_atom_site_site_symmetry_order
_atom_site_calc_flag
_atom_site_refinement_flags_posn
_atom_site_refinement_flags_adp
_atom_site_refinement_flags_occupancy
_atom_site_disorder_assembly
_atom_site_disorder_group
F16 F 0.51422(17) 0.44091(11) 0.86885(9) 0.0275(4) Uani 1 1 d . . . . .
F11 F 0.46974(17) 0.11326(11) 0.91549(8) 0.0275(4) Uani 1 1 d . . . . .
F6 F 0.70364(18) 0.42924(11) 0.69701(9) 0.0298(4) Uani 1 1 d . . . . .
F15 F 0.35406(18) 0.21759(11) 0.62922(9) 0.0297(4) Uani 1 1 d . . . . .
F10 F 0.64923(18) 0.10357(11) 0.64436(9) 0.0294(4) Uani 1 1 d . . . . .
F5 F 0.45863(18) 0.42334(11) 0.59960(8) 0.0288(4) Uani 1 1 d . . . . .
F12 F 0.29682(19) -0.03153(11) 0.92284(9) 0.0331(4) Uani 1 1 d . . . . .
F20 F 0.76049(17) 0.11925(11) 0.81721(9) 0.0276(4) Uani 1 1 d . . . . .
F17 F 0.70296(19) 0.44210(11) 0.98711(9) 0.0343(4) Uani 1 1 d . . . . .
F18 F 0.92311(19) 0.28648(13) 1.02346(9) 0.0379(4) Uani 1 1 d . . . . .
F1 F 0.26827(18) 0.31727(12) 0.88495(9) 0.0321(4) Uani 1 1 d . . . . .
F7 F 0.94456(19) 0.43104(13) 0.57758(10) 0.0420(5) Uani 1 1 d . . . . .
F19 F 0.95105(18) 0.12399(12) 0.93568(10) 0.0357(4) Uani 1 1 d . . . . .
F9 F 0.88794(19) 0.10816(13) 0.52651(10) 0.0424(4) Uani 1 1 d . . . . .
F13 F 0.14697(19) -0.05418(12) 0.78759(10) 0.0383(4) Uani 1 1 d . . . . .
F14 F 0.17611(19) 0.07329(13) 0.64062(10) 0.0395(4) Uani 1 1 d . . . . .
F3 F -0.0208(2) 0.56799(13) 0.71744(12) 0.0492(5) Uani 1 1 d . . . . .
F4 F 0.2077(2) 0.55439(13) 0.58603(10) 0.0451(5) Uani 1 1 d . . . . .
F2 F 0.01458(19) 0.44937(13) 0.86795(11) 0.0447(5) Uani 1 1 d . . . . .
F8 F 1.0378(2) 0.27089(15) 0.48928(10) 0.0499(5) Uani 1 1 d . . . . .
N2 N 0.2865(2) 0.19517(15) 0.19995(12) 0.0196(5) Uani 1 1 d . . . . .
N1 N 0.4795(2) 0.25259(15) 0.31177(12) 0.0213(5) Uani 1 1 d . . . . .
C24 C 0.7146(3) 0.1889(2) 0.63028(15) 0.0230(6) Uani 1 1 d . . . . .
C26 C 0.4019(3) 0.10743(19) 0.84394(15) 0.0212(6) Uani 1 1 d . . . . .
C27 C 0.3100(3) 0.03232(19) 0.85076(16) 0.0235(6) Uani 1 1 d . . . . .
C33 C 0.7156(3) 0.36154(19) 0.94515(15) 0.0229(6) Uani 1 1 d . . . . .
C34 C 0.8270(3) 0.2830(2) 0.96330(16) 0.0253(6) Uani 1 1 d . . . . .
C30 C 0.3431(3) 0.15732(19) 0.70453(15) 0.0224(6) Uani 1 1 d . . . . .
C35 C 0.8403(3) 0.2015(2) 0.92000(16) 0.0245(6) Uani 1 1 d . . . . .
C31 C 0.6223(3) 0.27739(18) 0.83819(14) 0.0192(5) Uani 1 1 d . . . . .
C25 C 0.4252(3) 0.17324(18) 0.77058(15) 0.0187(5) Uani 1 1 d . . . . .
C36 C 0.7396(3) 0.20145(19) 0.85941(15) 0.0211(6) Uani 1 1 d . . . . .
C3 C 0.6001(3) 0.1949(2) 0.36703(17) 0.0309(7) Uani 1 1 d . . . . .
H3A H 0.6474 0.2430 0.3937 0.037 Uiso 1 1 calc R U . . .
H3B H 0.6830 0.1609 0.3292 0.037 Uiso 1 1 calc R U . . .
C20 C 0.7446(3) 0.3475(2) 0.65553(15) 0.0230(6) Uani 1 1 d . . . . .
C28 C 0.2341(3) 0.0202(2) 0.78281(17) 0.0264(6) Uani 1 1 d . . . . .
C13 C 0.3794(3) 0.36292(19) 0.74394(15) 0.0200(5) Uani 1 1 d . . . . .
C32 C 0.6173(3) 0.35800(19) 0.88356(15) 0.0212(6) Uani 1 1 d . . . . .
C5 C 0.5487(3) 0.3405(2) 0.26088(16) 0.0274(6) Uani 1 1 d . . . . .
H5A H 0.5542 0.3896 0.3005 0.033 Uiso 1 1 calc R U . . .
H5B H 0.4771 0.3721 0.2183 0.033 Uiso 1 1 calc R U . . .
C19 C 0.6593(3) 0.26776(19) 0.67659(15) 0.0211(6) Uani 1 1 d . . . . .
C2 C 0.3712(3) 0.3531(2) 0.43746(16) 0.0314(7) Uani 1 1 d . . . . .
H2A H 0.4221 0.4103 0.4112 0.047 Uiso 1 1 calc R U . . .
H2B H 0.4386 0.3108 0.4765 0.047 Uiso 1 1 calc R U . . .
H2C H 0.2730 0.3763 0.4695 0.047 Uiso 1 1 calc R U . . .
C14 C 0.2582(3) 0.3746(2) 0.80848(16) 0.0239(6) Uani 1 1 d . . . . .
C18 C 0.3532(3) 0.42599(19) 0.66923(15) 0.0216(6) Uani 1 1 d . . . . .
C7 C 0.1334(3) 0.1916(2) 0.25526(16) 0.0245(6) Uani 1 1 d . . . . .
H7A H 0.1150 0.2498 0.2877 0.029 Uiso 1 1 calc R U . . .
H7B H 0.0499 0.1988 0.2170 0.029 Uiso 1 1 calc R U . . .
C29 C 0.2501(3) 0.0843(2) 0.70881(16) 0.0267(6) Uani 1 1 d . . . . .
C8 C 0.1187(3) 0.0994(2) 0.31843(17) 0.0312(7) Uani 1 1 d . . . . .
H8A H 0.1350 0.0409 0.2875 0.047 Uiso 1 1 calc R U . . .
H8B H 0.0150 0.1048 0.3495 0.047 Uiso 1 1 calc R U . . .
H8C H 0.1967 0.0930 0.3591 0.047 Uiso 1 1 calc R U . . .
C23 C 0.8401(3) 0.1884(2) 0.56828(16) 0.0293(6) Uani 1 1 d . . . . .
C17 C 0.2218(4) 0.4944(2) 0.65947(17) 0.0303(7) Uani 1 1 d . . . . .
C11 C 0.2677(3) 0.29280(19) 0.14225(16) 0.0262(6) Uani 1 1 d . . . . .
H11A H 0.1692 0.2985 0.1160 0.031 Uiso 1 1 calc R U . . .
H11B H 0.2587 0.3476 0.1781 0.031 Uiso 1 1 calc R U . . .
C1 C 0.3398(3) 0.2942(2) 0.36812(16) 0.0258(6) Uani 1 1 d . . . . .
H1A H 0.2853 0.2382 0.3959 0.031 Uiso 1 1 calc R U . . .
H1B H 0.2683 0.3374 0.3309 0.031 Uiso 1 1 calc R U . . .
B1 B 0.4416(3) 0.1734(2) 0.25075(18) 0.0204(6) Uani 1 1 d . . . . .
C21 C 0.8694(3) 0.3502(2) 0.59480(16) 0.0292(7) Uani 1 1 d . . . . .
C9 C 0.3123(3) 0.10910(19) 0.14491(15) 0.0231(6) Uani 1 1 d . . . . .
H9A H 0.4129 0.1115 0.1097 0.028 Uiso 1 1 calc R U . . .
H9B H 0.3204 0.0461 0.1835 0.028 Uiso 1 1 calc R U . . .
C22 C 0.9167(3) 0.2705(2) 0.55045(16) 0.0330(7) Uani 1 1 d . . . . .
C4 C 0.5441(4) 0.1177(2) 0.43793(17) 0.0374(8) Uani 1 1 d . . . . .
H4A H 0.4968 0.0692 0.4129 0.056 Uiso 1 1 calc R U . . .
H4B H 0.4672 0.1506 0.4786 0.056 Uiso 1 1 calc R U . . .
H4C H 0.6322 0.0838 0.4678 0.056 Uiso 1 1 calc R U . . .
C15 C 0.1256(3) 0.4411(2) 0.80148(18) 0.0299(7) Uani 1 1 d . . . . .
C16 C 0.1066(3) 0.5013(2) 0.7260(2) 0.0316(7) Uani 1 1 d . . . . .
C10 C 0.1882(3) 0.1072(2) 0.08573(16) 0.0286(6) Uani 1 1 d . . . . .
H10A H 0.1835 0.1670 0.0443 0.043 Uiso 1 1 calc R U . . .
H10B H 0.0875 0.1049 0.1195 0.043 Uiso 1 1 calc R U . . .
H10C H 0.2137 0.0484 0.0553 0.043 Uiso 1 1 calc R U . . .
C6 C 0.7091(3) 0.3171(2) 0.21402(19) 0.0386(8) Uani 1 1 d . . . . .
H6A H 0.7342 0.3751 0.1745 0.058 Uiso 1 1 calc R U . . .
H6B H 0.7103 0.2608 0.1818 0.058 Uiso 1 1 calc R U . . .
H6C H 0.7860 0.3004 0.2556 0.058 Uiso 1 1 calc R U . . .
C12 C 0.3972(3) 0.3069(2) 0.07143(16) 0.0318(7) Uani 1 1 d . . . . .
H12A H 0.3978 0.2591 0.0305 0.048 Uiso 1 1 calc R U . . .
H12B H 0.4967 0.2961 0.0959 0.048 Uiso 1 1 calc R U . . .
H12C H 0.3807 0.3744 0.0420 0.048 Uiso 1 1 calc R U . . .
B2 B 0.5212(3) 0.2709(2) 0.75754(17) 0.0191(6) Uani 1 1 d . . . . .
H1C H 0.430(3) 0.1039(17) 0.2940(13) 0.012(6) Uiso 1 1 d . . . . .
H1D H 0.543(3) 0.1674(17) 0.2014(14) 0.018(6) Uiso 1 1 d . . . . .

loop_
_atom_site_aniso_label
_atom_site_aniso_U_11
_atom_site_aniso_U_22
_atom_site_aniso_U_33
_atom_site_aniso_U_23
_atom_site_aniso_U_13
_atom_site_aniso_U_12
F16 0.0288(9) 0.0205(8) 0.0327(8) -0.0056(7) -0.0090(7) 0.0056(7)
F11 0.0339(9) 0.0280(9) 0.0217(7) -0.0004(6) -0.0028(7) -0.0101(8)
F6 0.0360(10) 0.0268(9) 0.0282(8) -0.0030(7) -0.0010(7) -0.0116(8)
F15 0.0361(10) 0.0301(9) 0.0239(8) 0.0002(7) -0.0090(7) -0.0060(8)
F10 0.0305(9) 0.0245(9) 0.0322(8) -0.0060(7) 0.0033(7) -0.0034(7)
F5 0.0341(9) 0.0296(9) 0.0224(8) 0.0032(6) -0.0057(7) -0.0062(8)
F12 0.0420(10) 0.0268(9) 0.0289(8) 0.0021(7) 0.0070(7) -0.0128(8)
F20 0.0296(9) 0.0203(8) 0.0335(8) -0.0062(7) -0.0084(7) 0.0013(7)
F17 0.0416(10) 0.0278(9) 0.0369(9) -0.0147(7) -0.0109(8) -0.0009(8)
F18 0.0349(10) 0.0455(11) 0.0374(9) -0.0117(8) -0.0207(8) 0.0013(9)
F1 0.0310(9) 0.0339(10) 0.0270(8) 0.0014(7) 0.0049(7) -0.0008(8)
F7 0.0394(11) 0.0521(12) 0.0382(9) 0.0010(8) 0.0015(8) -0.0280(10)
F19 0.0298(9) 0.0321(10) 0.0451(10) -0.0056(8) -0.0171(8) 0.0085(8)
F9 0.0352(10) 0.0498(12) 0.0405(10) -0.0182(9) 0.0090(8) 0.0012(9)
F13 0.0328(10) 0.0336(10) 0.0523(10) -0.0082(8) 0.0008(8) -0.0183(9)
F14 0.0378(10) 0.0433(11) 0.0437(10) -0.0094(8) -0.0164(8) -0.0125(9)
F3 0.0324(10) 0.0352(11) 0.0793(13) -0.0130(10) -0.0191(9) 0.0145(9)
F4 0.0550(12) 0.0329(10) 0.0464(10) 0.0096(8) -0.0264(9) 0.0019(9)
F2 0.0265(10) 0.0453(11) 0.0584(11) -0.0147(9) 0.0111(8) 0.0040(9)
F8 0.0318(10) 0.0741(14) 0.0417(10) -0.0104(9) 0.0194(8) -0.0149(10)
N2 0.0201(11) 0.0160(11) 0.0220(11) -0.0035(9) -0.0001(9) -0.0006(9)
N1 0.0212(12) 0.0186(12) 0.0244(11) -0.0050(9) -0.0011(9) -0.0025(10)
C24 0.0184(13) 0.0280(15) 0.0217(13) 0.0015(11) -0.0023(11) -0.0041(12)
C26 0.0197(13) 0.0214(14) 0.0226(13) -0.0050(11) -0.0013(11) -0.0014(11)
C27 0.0233(14) 0.0188(14) 0.0257(13) -0.0017(11) 0.0063(11) -0.0013(12)
C33 0.0266(15) 0.0207(14) 0.0225(13) -0.0069(11) -0.0004(11) -0.0044(12)
C34 0.0264(15) 0.0281(16) 0.0233(13) -0.0032(11) -0.0080(11) -0.0052(13)
C30 0.0182(13) 0.0239(15) 0.0236(13) -0.0013(11) -0.0007(11) -0.0006(12)
C35 0.0209(14) 0.0229(15) 0.0283(14) 0.0009(11) -0.0047(11) -0.0003(12)
C31 0.0189(13) 0.0183(13) 0.0191(12) 0.0008(10) 0.0009(10) -0.0033(11)
C25 0.0155(13) 0.0183(13) 0.0212(12) -0.0036(10) 0.0009(10) 0.0004(11)
C36 0.0239(14) 0.0176(14) 0.0224(13) -0.0040(10) 0.0004(11) -0.0055(12)
C3 0.0292(16) 0.0333(17) 0.0324(15) -0.0070(13) -0.0117(12) -0.0013(14)
C20 0.0224(14) 0.0288(16) 0.0189(12) -0.0005(11) -0.0063(11) -0.0053(12)
C28 0.0183(14) 0.0220(15) 0.0394(16) -0.0098(12) 0.0067(12) -0.0067(12)
C13 0.0203(13) 0.0196(14) 0.0214(12) -0.0034(10) -0.0058(10) -0.0038(11)
C32 0.0191(13) 0.0198(14) 0.0224(13) 0.0017(10) -0.0002(10) -0.0006(11)
C5 0.0313(16) 0.0226(15) 0.0304(14) -0.0046(12) 0.0022(12) -0.0129(13)
C19 0.0199(13) 0.0238(15) 0.0193(12) -0.0004(11) -0.0031(10) -0.0031(12)
C2 0.0377(17) 0.0310(17) 0.0273(14) -0.0118(12) 0.0018(13) -0.0073(14)
C14 0.0209(14) 0.0202(14) 0.0304(14) -0.0020(11) -0.0040(11) -0.0020(12)
C18 0.0236(14) 0.0179(14) 0.0250(13) -0.0032(11) -0.0066(11) -0.0045(12)
C7 0.0167(13) 0.0282(16) 0.0281(14) -0.0051(12) -0.0012(11) -0.0006(12)
C29 0.0230(14) 0.0291(16) 0.0302(14) -0.0099(12) -0.0051(12) -0.0026(13)
C8 0.0264(16) 0.0325(17) 0.0343(15) -0.0024(13) 0.0027(12) -0.0080(14)
C23 0.0237(15) 0.0367(17) 0.0269(14) -0.0109(12) 0.0008(12) 0.0018(13)
C17 0.0406(18) 0.0191(15) 0.0348(15) 0.0034(12) -0.0222(14) -0.0073(14)
C11 0.0318(16) 0.0207(15) 0.0256(14) 0.0000(11) -0.0077(12) -0.0001(13)
C1 0.0240(15) 0.0293(16) 0.0253(14) -0.0079(12) 0.0014(11) -0.0058(13)
B1 0.0173(15) 0.0197(16) 0.0242(15) -0.0048(12) -0.0030(12) 0.0009(13)
C21 0.0278(16) 0.0382(18) 0.0246(14) 0.0008(12) -0.0034(12) -0.0174(14)
C9 0.0245(14) 0.0189(14) 0.0259(13) -0.0072(11) -0.0007(11) 0.0001(12)
C22 0.0212(15) 0.053(2) 0.0231(14) 0.0005(13) 0.0045(11) -0.0087(15)
C4 0.053(2) 0.0311(17) 0.0292(15) 0.0005(13) -0.0167(14) -0.0016(16)
C15 0.0218(15) 0.0279(16) 0.0420(17) -0.0125(13) -0.0012(13) -0.0042(13)
C16 0.0219(15) 0.0199(15) 0.0552(19) -0.0099(13) -0.0148(14) 0.0037(12)
C10 0.0283(16) 0.0296(16) 0.0299(14) -0.0083(12) -0.0061(12) -0.0033(13)
C6 0.0320(17) 0.0426(19) 0.0430(17) -0.0091(15) 0.0108(14) -0.0189(16)
C12 0.0439(19) 0.0258(16) 0.0242(14) 0.0039(12) -0.0019(13) -0.0067(14)
B2 0.0208(15) 0.0173(15) 0.0194(14) -0.0006(11) -0.0026(12) -0.0037(13)

loop_
_atom_type_symbol
_atom_type_description
_atom_type_scat_dispersion_real
_atom_type_scat_dispersion_imag
_atom_type_scat_source
C C 0.0033 0.0016 'International Tables Vol C Tables 4.2.6.8 and 6.1.1.4'
H H 0.0000 0.0000 'International Tables Vol C Tables 4.2.6.8 and 6.1.1.4'
B B 0.0013 0.0007 'International Tables Vol C Tables 4.2.6.8 and 6.1.1.4'
F F 0.0171 0.0103 'International Tables Vol C Tables 4.2.6.8 and 6.1.1.4'
N N 0.0061 0.0033 'International Tables Vol C Tables 4.2.6.8 and 6.1.1.4'

loop_
_geom_angle_atom_site_label_1
_geom_angle_atom_site_label_2
_geom_angle_atom_site_label_3
_geom_angle
_geom_angle_site_symmetry_1
_geom_angle_site_symmetry_3
C7 N2 C11 105.5(2) . .
C7 N2 B1 115.91(19) . .
C7 N2 C9 108.89(17) . .
C11 N2 B1 115.63(18) . .
C11 N2 C9 109.26(18) . .
C9 N2 B1 101.38(19) . .
C3 N1 C5 108.11(19) . .
C3 N1 B1 105.0(2) . .
C5 N1 B1 112.69(18) . .
C1 N1 C3 109.8(2) . .
C1 N1 C5 107.1(2) . .
C1 N1 B1 114.00(18) . .
F10 C24 C19 121.3(2) . .
F10 C24 C23 114.5(2) . .
C19 C24 C23 124.2(2) . .
F11 C26 C27 114.9(2) . .
F11 C26 C25 121.1(2) . .
C27 C26 C25 123.9(2) . .
F12 C27 C26 121.0(2) . .
F12 C27 C28 119.0(2) . .
C28 C27 C26 120.0(2) . .
F17 C33 C34 119.7(2) . .
F17 C33 C32 120.5(2) . .
C34 C33 C32 119.9(2) . .
F18 C34 C33 119.9(2) . .
F18 C34 C35 120.6(3) . .
C33 C34 C35 119.5(2) . .
F15 C30 C25 119.0(2) . .
F15 C30 C29 116.0(2) . .
C29 C30 C25 125.0(2) . .
F19 C35 C34 120.6(2) . .
F19 C35 C36 121.0(2) . .
C34 C35 C36 118.4(3) . .
C36 C31 C32 112.8(2) . .
C36 C31 B2 119.7(2) . .
C32 C31 B2 127.0(2) . .
C26 C25 C30 112.9(2) . .
C26 C25 B2 128.0(2) . .
C30 C25 B2 118.8(2) . .
F20 C36 C35 115.7(2) . .
F20 C36 C31 118.7(2) . .
C35 C36 C31 125.5(2) . .
N1 C3 C4 116.8(2) . .
F6 C20 C19 119.1(2) . .
F6 C20 C21 116.3(2) . .
C21 C20 C19 124.6(3) . .
F13 C28 C27 120.8(2) . .
F13 C28 C29 120.4(2) . .
C27 C28 C29 118.8(2) . .
C14 C13 B2 119.3(2) . .
C18 C13 C14 112.9(2) . .
C18 C13 B2 127.3(2) . .
F16 C32 C33 115.0(2) . .
F16 C32 C31 121.2(2) . .
C33 C32 C31 123.8(3) . .
N1 C5 C6 115.9(2) . .
C24 C19 C20 113.1(2) . .
C24 C19 B2 127.3(2) . .
C20 C19 B2 119.2(2) . .
F1 C14 C13 119.2(2) . .
F1 C14 C15 116.0(2) . .
C15 C14 C13 124.9(2) . .
F5 C18 C13 120.6(2) . .
F5 C18 C17 115.2(2) . .
C17 C18 C13 124.1(2) . .
C8 C7 N2 116.7(2) . .
F14 C29 C30 121.0(2) . .
F14 C29 C28 119.7(2) . .
C30 C29 C28 119.3(2) . .
F9 C23 C24 120.7(2) . .
F9 C23 C22 120.2(2) . .
C22 C23 C24 119.1(3) . .
F4 C17 C18 120.3(3) . .
F4 C17 C16 120.1(3) . .
C16 C17 C18 119.6(2) . .
C12 C11 N2 115.6(2) . .
N1 C1 C2 116.8(2) . .
N2 B1 N1 120.8(2) . .
F7 C21 C20 120.9(3) . .
F7 C21 C22 119.7(2) . .
C22 C21 C20 119.4(2) . .
C10 C9 N2 116.0(2) . .
F8 C22 C23 119.3(3) . .
F8 C22 C21 121.2(2) . .
C21 C22 C23 119.5(2) . .
F2 C15 C14 121.2(3) . .
F2 C15 C16 119.4(3) . .
C16 C15 C14 119.4(3) . .
F3 C16 C17 120.0(3) . .
F3 C16 C15 120.9(3) . .
C15 C16 C17 119.1(3) . .
C31 B2 C25 113.87(19) . .
C31 B2 C19 101.27(19) . .
C13 B2 C31 114.0(2) . .
C13 B2 C25 101.34(19) . .
C13 B2 C19 113.9(2) . .
C19 B2 C25 113.0(2) . .

loop_
_geom_bond_atom_site_label_1
_geom_bond_atom_site_label_2
_geom_bond_distance
_geom_bond_site_symmetry_2
F16 C32 1.359(3) .
F11 C26 1.357(3) .
F6 C20 1.358(3) .
F15 C30 1.361(3) .
F10 C24 1.359(3) .
F5 C18 1.355(3) .
F12 C27 1.349(3) .
F20 C36 1.366(3) .
F17 C33 1.349(3) .
F18 C34 1.354(3) .
F1 C14 1.359(3) .
F7 C21 1.353(3) .
F19 C35 1.350(3) .
F9 C23 1.350(3) .
F13 C28 1.350(3) .
F14 C29 1.360(3) .
F3 C16 1.345(3) .
F4 C17 1.341(3) .
F2 C15 1.353(3) .
F8 C22 1.352(3) .
N2 C7 1.518(3) .
N2 C11 1.518(3) .
N2 B1 1.631(3) .
N2 C9 1.536(3) .
N1 C3 1.517(3) .
N1 C5 1.521(3) .
N1 C1 1.517(3) .
N1 B1 1.639(3) .
C24 C19 1.386(4) .
C24 C23 1.387(3) .
C26 C27 1.384(3) .
C26 C25 1.389(3) .
C27 C28 1.370(4) .
C33 C34 1.369(4) .
C33 C32 1.386(3) .
C34 C35 1.373(4) .
C30 C25 1.394(3) .
C30 C29 1.371(3) .
C35 C36 1.379(3) .
C31 C36 1.390(4) .
C31 C32 1.390(3) .
C31 B2 1.657(4) .
C25 B2 1.661(3) .
C3 C4 1.527(3) .
C20 C19 1.396(3) .
C20 C21 1.372(4) .
C28 C29 1.376(4) .
C13 C14 1.394(3) .
C13 C18 1.392(3) .
C13 B2 1.650(4) .
C5 C6 1.523(4) .
C19 B2 1.658(4) .
C2 C1 1.520(3) .
C14 C15 1.376(4) .
C18 C17 1.386(4) .
C7 C8 1.517(3) .
C23 C22 1.376(4) .
C17 C16 1.376(4) .
C11 C12 1.515(4) .
C21 C22 1.366(4) .
C9 C10 1.522(3) .
C15 C16 1.373(4) .
